data_2202035
loop_
_publ_author_name
'Hong-Tao Zhang'
'Ting Shao'
'Hua-Qin Wang'
'Xiao-Zeng You'

_publ_section_title
;A one-dimensional double-wavelike chain coordination polymer:
 <i>catena</i>-poly[[diaquamanganese(II)]-\m-(2,2'-bipyridyl-3,3'-dicarboxylato-\k^4^<i>N,N</i>':<i>O,O</i>')]
;
_journal_issue 6
_journal_name_full 'Acta Crystallographica Section E'
_journal_page_first m342
_journal_page_last m344
_journal_paper_doi 10.1107/S1600536803009838
_journal_volume 59
_journal_year 2003
_chemical_formula_iupac '[Mn (C12 H6 N2 O4) (H2 O)2]'
_chemical_formula_moiety 'C12 H10 Mn N2 O6'
_chemical_formula_sum 'C12 H10 Mn N2 O6'
_chemical_formula_weight 333.16
_chemical_name_common
;
manganese(II) 2,2'-bipryidine-3,3'-dicarboxylate dihydrate
;
_chemical_name_systematic
;
catena-poly-[[diaquamanganese(II)]-\m-(2,2'-bipyridyl-3,3'-
dicarboxylato-\k^4^N,N':O,O')]
;
_space_group_IT_number 15
_symmetry_cell_setting monoclinic
_symmetry_space_group_name_Hall '-C 2yc'
_symmetry_space_group_name_H-M 'C 1 2/c 1'
_atom_sites_solution_primary direct
_atom_sites_solution_secondary difmap
_cell_angle_alpha 90.00
_cell_angle_beta 100.17(3)
_cell_angle_gamma 90.00
_cell_formula_units_Z 4
_cell_length_a 11.617(2)
_cell_length_b 8.030(2)
_cell_length_c 12.961(3)
_cell_measurement_reflns_used 25
_cell_measurement_temperature 293(2)
_cell_measurement_theta_max 13.96
_cell_measurement_theta_min 2.29
_cell_volume 1190.1(5)
_computing_cell_refinement 'CAD-4 Software'
_computing_data_collection 'CAD-4 Software (Enraf-Nonius, 1989)'
_computing_data_reduction 'XCAD4 (Harms & Wocadlo, 1995)'
_computing_molecular_graphics 'SHELXTL (Sheldrick, 2000)'
_computing_publication_material SHELXTL
_computing_structure_refinement 'SHELXL97 (Sheldrick, 1997)'
_computing_structure_solution 'SHELXS97 (Sheldrick, 1997)'
_diffrn_ambient_temperature 293(2)
_diffrn_measured_fraction_theta_full 0.996
_diffrn_measured_fraction_theta_max 0.996
_diffrn_measurement_device_type 'Enraf-Nonius CAD-4'
_diffrn_measurement_method \w
_diffrn_radiation_monochromator graphite
_diffrn_radiation_source 'fine-focus sealed tube'
_diffrn_radiation_type 'Mo K\a'
_diffrn_radiation_wavelength 0.71073
_diffrn_reflns_av_R_equivalents 0.0171
_diffrn_reflns_av_sigmaI/netI 0.0402
_diffrn_reflns_limit_h_max 13
_diffrn_reflns_limit_h_min 0
_diffrn_reflns_limit_k_max 9
_diffrn_reflns_limit_k_min 0
_diffrn_reflns_limit_l_max 15
_diffrn_reflns_limit_l_min -15
_diffrn_reflns_number 1103
_diffrn_reflns_theta_full 24.96
_diffrn_reflns_theta_max 24.96
_diffrn_reflns_theta_min 3.10
_diffrn_standards_decay_% 1.0
_diffrn_standards_interval_count 200
_diffrn_standards_number 3
_exptl_absorpt_coefficient_mu 1.142
_exptl_absorpt_correction_T_max 0.710
_exptl_absorpt_correction_T_min 0.670
_exptl_absorpt_correction_type '\y scan'
_exptl_absorpt_process_details '(XCAD4; Harms & Wocadlo, 1995)'
_exptl_crystal_colour yellow
_exptl_crystal_density_diffrn 1.859
_exptl_crystal_density_method 'not measured'
_exptl_crystal_description block
_exptl_crystal_F_000 676
_exptl_crystal_size_max 0.40
_exptl_crystal_size_mid 0.30
_exptl_crystal_size_min 0.30
_refine_diff_density_max 0.316
_refine_diff_density_min -0.383
_refine_ls_extinction_method none
_refine_ls_goodness_of_fit_ref 1.012
_refine_ls_hydrogen_treatment refall
_refine_ls_matrix_type full
_refine_ls_number_parameters 116
_refine_ls_number_reflns 1051
_refine_ls_number_restraints 0
_refine_ls_restrained_S_all 1.012
_refine_ls_R_factor_all 0.0463
_refine_ls_R_factor_gt 0.0352
_refine_ls_shift/su_max <0.001
_refine_ls_shift/su_mean 0.000
_refine_ls_structure_factor_coef Fsqd
_refine_ls_weighting_details 'calc w = 1/[\s^2^(Fo^2^)+(0.0301P)^2^+6.4486P] where P = (Fo^2^+2Fc^2^)/3'
_refine_ls_weighting_scheme calc
_refine_ls_wR_factor_gt 0.0879
_refine_ls_wR_factor_ref 0.0932
_reflns_number_gt 895
_reflns_number_total 1051
_reflns_threshold_expression I>2\s(I)
_cod_data_source_file lh6058.cif
_cod_data_source_block I
_cod_depositor_comments
;
The following automatic conversions were performed:
'_symmetry_cell_setting' value 'Monoclinic' changed to 'monoclinic'
according to '/home/saulius/struct/CIF-dictionaries/cif_core.dic'
dictionary named 'cif_core.dic' version 2.4.1 from 2010-06-29.

Automatic conversion script
Id: cif_fix_enum 1527 2010-12-29 10:47:43Z saulius 

The following automatic conversions were performed:

'_symmetry_cell_setting' value 'Monoclinic' changed to 'monoclinic'
according to /home/saulius/struct/CIF-dictionaries/cif_core.dic
dictionary named 'cif_core.dic' version 2.4.1 from 2010-06-29.

Automatic conversion script
Id: cif_fix_values 1715 2011-07-08 13:25:40Z adriana 
;
_cod_original_sg_symbol_H-M 'C 2/c'
_cod_database_code 2202035
_cod_database_fobs_code 2202035

loop_
_symmetry_equiv_pos_as_xyz
'x, y, z'
'-x, y, -z+1/2'
'x+1/2, y+1/2, z'
'-x+1/2, y+1/2, -z+1/2'
'-x, -y, -z'
'x, -y, z-1/2'
'-x+1/2, -y+1/2, -z'
'x+1/2, -y+1/2, z-1/2'

loop_
_atom_site_label
_atom_site_fract_x
_atom_site_fract_y
_atom_site_fract_z
_atom_site_U_iso_or_equiv
_atom_site_adp_type
_atom_site_calc_flag
_atom_site_refinement_flags
_atom_site_occupancy
_atom_site_disorder_assembly
_atom_site_disorder_group
_atom_site_type_symbol
Mn1 0.5000 1.20243(9) 0.2500 0.0200(2) Uani d S 1 . . Mn
O1W 0.3186(2) 1.1845(4) 0.2790(2) 0.0319(7) Uani d . 1 . . O
H1WA 0.307(4) 1.080(6) 0.292(3) 0.036(12) Uiso d . 1 . . H
H1WB 0.262(5) 1.217(7) 0.244(4) 0.055(16) Uiso d . 1 . . H
O1 0.5304(2) 1.0090(3) 0.36710(18) 0.0222(6) Uani d . 1 . . O
C1 0.4720(3) 0.8756(4) 0.3529(2) 0.0178(7) Uani d . 1 . . C
N1 0.5712(2) 0.4278(3) 0.3417(2) 0.0207(7) Uani d . 1 . . N
C2 0.5393(3) 0.7140(4) 0.3741(2) 0.0174(7) Uani d . 1 . . C
O2 0.3644(2) 0.8636(3) 0.3260(2) 0.0270(6) Uani d . 1 . . O
C3 0.6071(3) 0.6967(5) 0.4734(3) 0.0224(8) Uani d . 1 . . C
H3 0.613(3) 0.775(5) 0.517(3) 0.016(9) Uiso d . 1 . . H
C4 0.6558(3) 0.5451(5) 0.5066(3) 0.0254(8) Uani d . 1 . . C
H4 0.705(4) 0.528(5) 0.574(3) 0.037(11) Uiso d . 1 . . H
C5 0.5288(3) 0.5780(4) 0.3067(2) 0.0162(7) Uani d . 1 . . C
C6 0.6323(3) 0.4126(5) 0.4394(3) 0.0230(8) Uani d . 1 . . C
H6 0.661(3) 0.300(5) 0.461(3) 0.029(10) Uiso d . 1 . . H

loop_
_atom_site_aniso_label
_atom_site_aniso_U_11
_atom_site_aniso_U_22
_atom_site_aniso_U_33
_atom_site_aniso_U_12
_atom_site_aniso_U_13
_atom_site_aniso_U_23
Mn1 0.0201(4) 0.0105(4) 0.0291(4) 0.000 0.0036(3) 0.000
O1W 0.0223(15) 0.0237(16) 0.0490(18) 0.0033(12) 0.0044(13) 0.0094(13)
O1 0.0265(13) 0.0136(12) 0.0245(13) -0.0030(10) -0.0014(10) 0.0000(10)
C1 0.0241(18) 0.0143(16) 0.0153(17) 0.0007(14) 0.0043(14) -0.0013(13)
N1 0.0245(15) 0.0134(14) 0.0236(16) 0.0010(12) 0.0021(12) 0.0017(12)
C2 0.0187(16) 0.0137(16) 0.0207(17) -0.0018(14) 0.0054(13) 0.0018(14)
O2 0.0201(13) 0.0190(13) 0.0404(15) -0.0006(10) 0.0014(11) -0.0006(11)
C3 0.0225(18) 0.0235(19) 0.0203(18) -0.0039(16) 0.0013(14) -0.0034(16)
C4 0.0212(18) 0.030(2) 0.0225(19) -0.0033(16) -0.0026(15) 0.0033(16)
C5 0.0131(15) 0.0157(16) 0.0201(17) -0.0004(13) 0.0036(13) 0.0011(14)
C6 0.0191(17) 0.0203(18) 0.028(2) 0.0065(14) 0.0006(14) 0.0082(15)

loop_
_atom_type_symbol
_atom_type_description
_atom_type_scat_dispersion_real
_atom_type_scat_dispersion_imag
_atom_type_scat_source
C C 0.0033 0.0016 'International Tables Vol C Tables 4.2.6.8 and 6.1.1.4'
H H 0.0000 0.0000 'International Tables Vol C Tables 4.2.6.8 and 6.1.1.4'
N N 0.0061 0.0033 'International Tables Vol C Tables 4.2.6.8 and 6.1.1.4'
O O 0.0106 0.0060 'International Tables Vol C Tables 4.2.6.8 and 6.1.1.4'
Mn Mn 0.3368 0.7283 'International Tables Vol C Tables 4.2.6.8 and 6.1.1.4'

loop_
_geom_angle_atom_site_label_1
_geom_angle_atom_site_label_2
_geom_angle_atom_site_label_3
_geom_angle_site_symmetry_1
_geom_angle_site_symmetry_3
_geom_angle
_geom_angle_publ_flag
O1 Mn1 O1 2_655 . 87.88(13) yes
O1 Mn1 O1W 2_655 2_655 82.88(11) ?
O1 Mn1 O1W . 2_655 91.72(11) yes
O1 Mn1 O1W 2_655 . 91.72(11) ?
O1 Mn1 O1W . . 82.88(11) yes
O1W Mn1 O1W 2_655 . 172.52(16) yes
O1 Mn1 N1 2_655 1_565 162.52(10) yes
O1 Mn1 N1 . 1_565 102.05(9) yes
O1W Mn1 N1 2_655 1_565 82.48(11) yes
O1W Mn1 N1 . 1_565 103.66(11) yes
O1 Mn1 N1 2_655 2_665 102.05(9) ?
O1 Mn1 N1 . 2_665 162.52(10) ?
O1W Mn1 N1 2_655 2_665 103.66(11) ?
O1W Mn1 N1 . 2_665 82.48(11) ?
N1 Mn1 N1 1_565 2_665 72.34(14) yes
Mn1 O1W H1WA . . 106(3) ?
Mn1 O1W H1WB . . 128(4) ?
H1WA O1W H1WB . . 107(5) ?
C1 O1 Mn1 . . 119.4(2) yes
O2 C1 O1 . . 126.5(3) ?
O2 C1 C2 . . 116.5(3) ?
O1 C1 C2 . . 116.9(3) ?
C6 N1 C5 . . 119.8(3) ?
C6 N1 Mn1 . 1_545 120.7(2) yes
C5 N1 Mn1 . 1_545 117.7(2) yes
C5 C2 C3 . . 118.3(3) ?
C5 C2 C1 . . 125.0(3) ?
C3 C2 C1 . . 116.3(3) ?
C4 C3 C2 . . 120.7(3) ?
C4 C3 H3 . . 118(2) ?
C2 C3 H3 . . 121(2) ?
C6 C4 C3 . . 117.5(3) ?
C6 C4 H4 . . 119(3) ?
C3 C4 H4 . . 124(3) ?
N1 C5 C2 . . 120.3(3) ?
N1 C5 C5 . 2_655 113.63(19) ?
C2 C5 C5 . 2_655 126.1(2) ?
N1 C6 C4 . . 122.8(3) ?
N1 C6 H6 . . 116(2) ?
C4 C6 H6 . . 121(2) ?

loop_
_geom_bond_atom_site_label_1
_geom_bond_atom_site_label_2
_geom_bond_site_symmetry_2
_geom_bond_distance
_geom_bond_publ_flag
Mn1 O1 2_655 2.157(2) n
Mn1 O1 . 2.157(2) yes
Mn1 O1W 2_655 2.210(3) n
Mn1 O1W . 2.210(3) yes
Mn1 N1 1_565 2.241(3) yes
Mn1 N1 2_665 2.241(3) n
O1W H1WA . 0.87(5) ?
O1W H1WB . 0.78(5) ?
O1 C1 . 1.264(4) ?
C1 O2 . 1.241(4) ?
C1 C2 . 1.515(4) ?
N1 C6 . 1.344(4) ?
N1 C5 . 1.351(4) ?
N1 Mn1 1_545 2.241(3) ?
C2 C5 . 1.391(5) ?
C2 C3 . 1.391(5) ?
C3 C4 . 1.379(5) ?
C3 H3 . 0.84(4) ?
C4 C6 . 1.371(5) ?
C4 H4 . 0.97(4) ?
C5 C5 2_655 1.504(6) ?
C6 H6 . 0.99(4) ?

loop_
_geom_hbond_atom_site_label_D
_geom_hbond_atom_site_label_H
_geom_hbond_atom_site_label_A
_geom_hbond_site_symmetry_A
_geom_hbond_distance_DH
_geom_hbond_distance_HA
_geom_hbond_distance_DA
_geom_hbond_angle_DHA
_geom_hbond_publ_flag
O1W H1WB O2 4 0.78(5) 1.97(6) 2.723(4) 163(5) yes
O1W H1WA O2 . 0.87(5) 1.89(5) 2.680(4) 151(4) yes
